data_4314108
loop_
_publ_author_name
'Berthold Hoge'
'Tobias Herrmann'
'Christoph Th\"osen'
'Ingo Pantenburg'

_publ_section_title
;
 Preparation and Characterization of [Hg{P(C6F5)2}2],
 [Hg{(\m-P(C6F5)2)W(CO)5}2], and [Hg{(\m-P(CF3)2)W(CO)5}2] and the X-ray
 Crystal Structure of [Hg{(\m-P(C6F5)2)W(CO)5}2].2DMF
;
_journal_name_full 'Inorganic Chemistry'
_journal_page_first 5422
_journal_page_last 5428
_journal_paper_doi 10.1021/ic034448n
_journal_volume 42
_journal_year 2003
_chemical_formula_sum 'C40 H14 F20 Hg N2 O12 P2 W2'
_chemical_formula_weight 1724.76
_chemical_name_systematic
;
 ?
;
_space_group_IT_number 15
_symmetry_cell_setting monoclinic
_symmetry_space_group_name_Hall '-C 2yc'
_symmetry_space_group_name_H-M 'C 1 2/c 1'
_atom_sites_solution_hydrogens geom
_atom_sites_solution_primary direct
_atom_sites_solution_secondary difmap
_audit_creation_method SHELXL
_cell_angle_alpha 90.00
_cell_angle_beta 104.011(10)
_cell_angle_gamma 90.00
_cell_formula_units_Z 4
_cell_length_a 23.662(3)
_cell_length_b 10.4691(10)
_cell_length_c 20.264(3)
_cell_measurement_temperature 170(2)
_cell_volume 4870.5(11)
_computing_structure_refinement 'SHELXL-93 (Sheldrick, 1993)'
_diffrn_ambient_temperature 293(2)
_diffrn_radiation_monochromator graphite
_diffrn_radiation_source 'fine-focus sealed tube'
_diffrn_radiation_type MoK\a
_diffrn_radiation_wavelength 0.71073
_diffrn_reflns_av_R_equivalents 0.1030
_diffrn_reflns_av_sigmaI/netI 0.1143
_diffrn_reflns_limit_h_max 30
_diffrn_reflns_limit_h_min -26
_diffrn_reflns_limit_k_max 13
_diffrn_reflns_limit_k_min -13
_diffrn_reflns_limit_l_max 26
_diffrn_reflns_limit_l_min -26
_diffrn_reflns_number 22263
_diffrn_reflns_theta_max 27.32
_diffrn_reflns_theta_min 1.77
_exptl_absorpt_coefficient_mu 8.061
_exptl_absorpt_correction_T_max 0.4306
_exptl_absorpt_correction_T_min 0.2552
_exptl_absorpt_correction_type numerical
_exptl_crystal_density_diffrn 2.352
_exptl_crystal_F_000 3208
_refine_diff_density_max 1.173
_refine_diff_density_min -2.050
_refine_diff_density_rms 0.190
_refine_ls_extinction_coef 0.000048(8)
_refine_ls_extinction_expression Fc^*^=kFc[1+0.001xFc^2^\l^3^/sin(2\q)]^-1/4^
_refine_ls_extinction_method SHELXL
_refine_ls_goodness_of_fit_all 0.800
_refine_ls_goodness_of_fit_obs 0.939
_refine_ls_matrix_type full
_refine_ls_number_parameters 360
_refine_ls_number_reflns 5398
_refine_ls_number_restraints 0
_refine_ls_restrained_S_all 0.802
_refine_ls_restrained_S_obs 0.939
_refine_ls_R_factor_all 0.0891
_refine_ls_R_factor_obs 0.0370
_refine_ls_shift/esd_max 0.001
_refine_ls_shift/esd_mean 0.000
_refine_ls_structure_factor_coef Fsqd
_refine_ls_weighting_details 'w=1/[\s^2^(Fo^2^)+(0.0027P)^2^+0.0000P] where P=(Fo^2^+2Fc^2^)/3'
_refine_ls_weighting_scheme calc
_refine_ls_wR_factor_all 0.0493
_refine_ls_wR_factor_obs 0.0428
_reflns_number_observed 3139
_reflns_number_total 5408
_reflns_observed_criterion >2sigma(I)
_cod_data_source_file ic034448nsi20030429_071238.cif
_cod_data_source_block bhhgw
_cod_depositor_comments
;
The following automatic conversions were performed:

'_refine_ls_weighting_scheme' value 'calc
w=1/[\s^2^(Fo^2^)+(0.0027P)^2^+0.0000P] where P=(Fo^2^+2Fc^2^)/3' was
changed to 'calc'. New tag '_refine_ls_weighting_details' was
created. The value of the new tag was set to
'w=1/[\s^2^(Fo^2^)+(0.0027P)^2^+0.0000P] where P=(Fo^2^+2Fc^2^)/3'.

Automatic conversion script
Id: cif_fix_values 3143 2015-03-26 13:38:13Z robertas 
;
_cod_database_code 4314108

loop_
_symmetry_equiv_pos_as_xyz
'x, y, z'
'-x, y, -z+1/2'
'x+1/2, y+1/2, z'
'-x+1/2, y+1/2, -z+1/2'
'-x, -y, -z'
'x, -y, z-1/2'
'-x+1/2, -y+1/2, -z'
'x+1/2, -y+1/2, z-1/2'

loop_
_atom_site_aniso_label
_atom_site_aniso_U_11
_atom_site_aniso_U_22
_atom_site_aniso_U_33
_atom_site_aniso_U_23
_atom_site_aniso_U_13
_atom_site_aniso_U_12
Hg1 0.0222(3) 0.0270(3) 0.0252(2) 0.000 0.0044(2) 0.000
W2 0.0353(2) 0.0267(2) 0.02959(15) 0.00024(15) 0.01093(13) 0.0032(2)
C1 0.054(6) 0.046(5) 0.032(4) -0.016(4) 0.012(4) 0.005(5)
O1 0.070(6) 0.063(5) 0.047(3) -0.004(3) -0.009(3) 0.025(4)
C2 0.055(7) 0.033(5) 0.052(5) 0.007(4) 0.016(4) 0.005(5)
O2 0.112(7) 0.049(4) 0.056(4) -0.012(3) 0.039(4) 0.015(4)
C3 0.037(5) 0.021(4) 0.043(4) -0.002(3) 0.009(4) 0.017(4)
O3 0.045(4) 0.040(4) 0.073(4) 0.005(3) 0.025(3) -0.009(3)
C4 0.045(6) 0.032(4) 0.043(4) -0.002(4) 0.024(4) -0.001(5)
O4 0.031(4) 0.048(4) 0.066(4) 0.000(3) 0.013(3) 0.004(3)
C5 0.049(6) 0.031(5) 0.042(4) 0.004(4) 0.022(4) 0.014(4)
O5 0.062(5) 0.043(4) 0.069(4) 0.003(3) 0.036(3) -0.009(3)
P1 0.0221(10) 0.0248(11) 0.0244(8) 0.0022(7) 0.0056(7) 0.0009(9)
C11 0.027(5) 0.022(4) 0.032(4) -0.001(3) 0.009(3) -0.003(3)
C12 0.027(5) 0.032(4) 0.036(4) 0.010(3) 0.009(3) -0.002(4)
F12 0.025(3) 0.048(3) 0.056(3) 0.018(2) 0.006(2) -0.004(3)
C13 0.023(5) 0.044(5) 0.042(4) 0.000(4) 0.000(3) 0.002(5)
F13 0.025(3) 0.067(3) 0.068(3) 0.023(3) -0.004(2) 0.004(3)
C14 0.040(5) 0.026(4) 0.028(3) 0.007(3) -0.002(3) 0.005(4)
F14 0.054(4) 0.059(3) 0.039(2) 0.027(2) -0.006(2) 0.010(3)
C15 0.041(5) 0.034(5) 0.025(3) 0.007(3) 0.007(3) -0.007(4)
F15 0.055(4) 0.051(3) 0.045(2) 0.022(2) 0.013(2) -0.011(3)
C16 0.029(5) 0.033(5) 0.034(4) 0.001(3) 0.006(3) -0.003(4)
F16 0.024(3) 0.053(3) 0.047(2) 0.019(2) 0.002(2) -0.010(2)
C21 0.018(4) 0.025(4) 0.026(3) -0.005(3) 0.004(3) -0.002(3)
C22 0.029(5) 0.033(5) 0.028(4) 0.003(3) 0.006(3) 0.003(4)
F22 0.058(3) 0.038(3) 0.026(2) 0.001(2) 0.007(2) -0.001(3)
C23 0.034(5) 0.037(5) 0.031(4) -0.005(4) 0.002(3) 0.000(4)
F23 0.064(4) 0.041(3) 0.042(2) -0.012(2) -0.008(2) -0.012(3)
C24 0.030(5) 0.020(4) 0.058(5) -0.005(4) 0.010(4) -0.003(4)
F24 0.061(4) 0.027(3) 0.073(3) 0.000(2) 0.007(3) -0.011(3)
C25 0.029(5) 0.031(5) 0.038(4) 0.017(4) 0.013(3) 0.002(4)
F25 0.060(3) 0.037(3) 0.046(2) 0.018(2) 0.020(2) 0.010(3)
C26 0.026(5) 0.033(5) 0.030(4) 0.003(3) 0.005(3) 0.002(4)
F26 0.053(3) 0.034(3) 0.026(2) 0.005(2) 0.011(2) 0.006(2)
O6 0.052(5) 0.108(6) 0.065(4) -0.052(4) 0.022(3) -0.016(4)
C7 0.058(7) 0.058(7) 0.071(6) -0.022(6) 0.042(5) -0.014(6)
N8 0.034(4) 0.037(5) 0.041(3) -0.015(3) 0.000(3) 0.000(3)
C81 0.074(8) 0.147(12) 0.037(5) -0.024(6) 0.000(5) 0.003(9)
C82 0.058(8) 0.060(8) 0.093(7) 0.002(6) -0.008(6) 0.013(6)

loop_
_atom_site_label
_atom_site_type_symbol
_atom_site_fract_x
_atom_site_fract_y
_atom_site_fract_z
_atom_site_U_iso_or_equiv
_atom_site_thermal_displace_type
_atom_site_occupancy
_atom_site_calc_flag
_atom_site_refinement_flags
_atom_site_disorder_group
Hg1 Hg 0.5000 0.68796(4) 0.2500 0.02502(12) Uani 1 d S .
W2 W 0.62197(2) 0.53465(3) 0.149093(14) 0.03003(9) Uani 1 d . .
C1 C 0.5524(4) 0.6046(8) 0.0822(3) 0.044(2) Uani 1 d . .
O1 O 0.5119(3) 0.6444(6) 0.0405(3) 0.064(2) Uani 1 d . .
C2 C 0.6327(4) 0.4174(8) 0.0758(4) 0.046(2) Uani 1 d . .
O2 O 0.6381(3) 0.3471(6) 0.0338(3) 0.069(2) Uani 1 d . .
C3 C 0.5745(4) 0.3998(7) 0.1840(3) 0.034(2) Uani 1 d . .
O3 O 0.5475(3) 0.3261(6) 0.2059(3) 0.051(2) Uani 1 d . .
C4 C 0.6940(4) 0.4604(8) 0.2096(3) 0.038(2) Uani 1 d . .
O4 O 0.7372(3) 0.4162(6) 0.2429(3) 0.048(2) Uani 1 d . .
C5 C 0.6740(4) 0.6725(8) 0.1229(3) 0.039(2) Uani 1 d . .
O5 O 0.7051(3) 0.7485(6) 0.1105(3) 0.055(2) Uani 1 d . .
P1 P 0.60191(8) 0.6681(2) 0.24582(7) 0.0238(4) Uani 1 d . .
C11 C 0.6413(3) 0.5892(7) 0.3251(3) 0.027(2) Uani 1 d . .
C12 C 0.7007(3) 0.5995(7) 0.3476(3) 0.032(2) Uani 1 d . .
F12 F 0.7305(2) 0.6755(5) 0.3137(2) 0.0435(11) Uani 1 d . .
C13 C 0.7330(3) 0.5328(9) 0.4025(3) 0.038(2) Uani 1 d . .
F13 F 0.7905(2) 0.5468(5) 0.4218(2) 0.0558(13) Uani 1 d . .
C14 C 0.7050(3) 0.4525(7) 0.4385(3) 0.033(2) Uani 1 d . .
F14 F 0.7355(2) 0.3878(5) 0.4924(2) 0.0537(14) Uani 1 d . .
C15 C 0.6454(4) 0.4410(7) 0.4180(3) 0.034(2) Uani 1 d . .
F15 F 0.6179(2) 0.3636(4) 0.4533(2) 0.0503(13) Uani 1 d . .
C16 C 0.6147(4) 0.5090(7) 0.3623(3) 0.032(2) Uani 1 d . .
F16 F 0.5562(2) 0.4904(4) 0.3462(2) 0.0425(12) Uani 1 d . .
C21 C 0.6250(3) 0.8366(7) 0.2597(3) 0.023(2) Uani 1 d . .
C22 C 0.6458(3) 0.8959(8) 0.3225(3) 0.030(2) Uani 1 d . .
F22 F 0.6526(2) 0.8285(4) 0.3810(2) 0.0410(12) Uani 1 d . .
C23 C 0.6584(3) 1.0233(9) 0.3304(3) 0.035(2) Uani 1 d . .
F23 F 0.6774(2) 1.0744(4) 0.3927(2) 0.0524(14) Uani 1 d . .
C24 C 0.6521(4) 1.0992(7) 0.2744(4) 0.036(2) Uani 1 d . .
F24 F 0.6639(2) 1.2247(4) 0.2817(2) 0.0554(14) Uani 1 d . .
C25 C 0.6307(3) 1.0473(8) 0.2104(3) 0.032(2) Uani 1 d . .
F25 F 0.6243(2) 1.1210(4) 0.1549(2) 0.0465(12) Uani 1 d . .
C26 C 0.6183(3) 0.9199(7) 0.2040(3) 0.030(2) Uani 1 d . .
F26 F 0.5987(2) 0.8734(4) 0.1406(2) 0.0375(12) Uani 1 d . .
O6 O 0.5154(3) 0.8710(7) 0.3357(3) 0.074(2) Uani 1 d . .
C7 C 0.5383(5) 0.8930(11) 0.3943(5) 0.057(3) Uani 1 d . .
H7 H 0.5501(5) 0.8230(11) 0.4225(5) 0.089(40) Uiso 1 calc R .
N8 N 0.5482(3) 1.0062(6) 0.4221(3) 0.039(2) Uani 1 d . .
C81 C 0.5794(5) 1.0258(13) 0.4925(4) 0.088(4) Uani 1 d . .
H81A H 0.5818(5) 1.1156(13) 0.5024(4) 0.239(34) Uiso 1 calc R .
H81B H 0.6180(5) 0.9911(13) 0.4997(4) 0.239(34) Uiso 1 calc R .
H81C H 0.5591(5) 0.9836(13) 0.5220(4) 0.239(34) Uiso 1 calc R .
C82 C 0.5289(5) 1.1211(10) 0.3827(5) 0.075(3) Uani 1 d . .
H82A H 0.5398(5) 1.1948(10) 0.4111(5) 0.239(34) Uiso 1 calc R .
H82B H 0.4873(5) 1.1190(10) 0.3660(5) 0.239(34) Uiso 1 calc R .
H82C H 0.5468(5) 1.1252(10) 0.3450(5) 0.239(34) Uiso 1 calc R .

loop_
_atom_type_symbol
_atom_type_description
_atom_type_scat_dispersion_real
_atom_type_scat_dispersion_imag
_atom_type_scat_source
C C 0.0033 0.0016 'International Tables Vol C Tables 4.2.6.8 and 6.1.1.4'
F F 0.0171 0.0103 'International Tables Vol C Tables 4.2.6.8 and 6.1.1.4'
Hg Hg -2.3894 9.2266 'International Tables Vol C Tables 4.2.6.8 and 6.1.1.4'
O O 0.0106 0.0060 'International Tables Vol C Tables 4.2.6.8 and 6.1.1.4'
P P 0.1023 0.0942 'International Tables Vol C Tables 4.2.6.8 and 6.1.1.4'
W W -0.8490 6.8722 'International Tables Vol C Tables 4.2.6.8 and 6.1.1.4'
N N 0.0061 0.0033 'International Tables Vol C Tables 4.2.6.8 and 6.1.1.4'
H H 0.0000 0.0000 'International Tables Vol C Tables 4.2.6.8 and 6.1.1.4'

loop_
_geom_angle_atom_site_label_1
_geom_angle_atom_site_label_2
_geom_angle_atom_site_label_3
_geom_angle
_geom_angle_site_symmetry_1
_geom_angle_site_symmetry_3
_geom_angle_publ_flag
P1 Hg1 P1 170.25(9) . 2_655 ?
P1 Hg1 O6 91.1(2) . 2_655 ?
P1 Hg1 O6 96.2(2) 2_655 2_655 ?
P1 Hg1 O6 96.2(2) . . ?
P1 Hg1 O6 91.1(2) 2_655 . ?
O6 Hg1 O6 82.7(3) 2_655 . ?
C2 W2 C4 88.5(3) . . ?
C2 W2 C1 87.3(3) . . ?
C4 W2 C1 175.4(3) . . ?
C2 W2 C3 90.7(3) . . ?
C4 W2 C3 88.7(3) . . ?
C1 W2 C3 93.2(3) . . ?
C2 W2 C5 92.7(3) . . ?
C4 W2 C5 87.5(3) . . ?
C1 W2 C5 90.8(3) . . ?
C3 W2 C5 174.8(3) . . ?
C2 W2 P1 174.5(3) . . ?
C4 W2 P1 91.8(2) . . ?
C1 W2 P1 92.6(2) . . ?
C3 W2 P1 83.8(2) . . ?
C5 W2 P1 92.8(2) . . ?
O1 C1 W2 177.5(6) . . ?
O2 C2 W2 178.3(8) . . ?
O3 C3 W2 177.5(6) . . ?
O4 C4 W2 177.4(6) . . ?
O5 C5 W2 177.1(7) . . ?
C11 P1 C21 103.1(3) . . ?
C11 P1 Hg1 107.6(2) . . ?
C21 P1 Hg1 99.9(2) . . ?
C11 P1 W2 106.0(2) . . ?
C21 P1 W2 122.6(2) . . ?
Hg1 P1 W2 116.33(7) . . ?
C12 C11 C16 115.7(6) . . ?
C12 C11 P1 120.9(5) . . ?
C16 C11 P1 123.2(6) . . ?
F12 C12 C11 119.7(6) . . ?
F12 C12 C13 116.8(7) . . ?
C11 C12 C13 123.5(7) . . ?
F13 C13 C12 120.7(7) . . ?
F13 C13 C14 119.9(6) . . ?
C12 C13 C14 119.4(7) . . ?
F14 C14 C15 120.9(7) . . ?
F14 C14 C13 120.4(7) . . ?
C15 C14 C13 118.7(6) . . ?
F15 C15 C14 118.9(6) . . ?
F15 C15 C16 121.0(7) . . ?
C14 C15 C16 120.1(7) . . ?
F16 C16 C11 122.0(6) . . ?
F16 C16 C15 115.3(7) . . ?
C11 C16 C15 122.7(8) . . ?
C22 C21 C26 113.8(6) . . ?
C22 C21 P1 126.2(5) . . ?
C26 C21 P1 119.9(5) . . ?
F22 C22 C23 115.4(6) . . ?
F22 C22 C21 120.5(7) . . ?
C23 C22 C21 124.1(7) . . ?
F23 C23 C24 119.7(8) . . ?
F23 C23 C22 120.8(7) . . ?
C24 C23 C22 119.6(7) . . ?
F24 C24 C23 120.1(7) . . ?
F24 C24 C25 120.3(7) . . ?
C23 C24 C25 119.6(7) . . ?
F25 C25 C26 120.3(6) . . ?
F25 C25 C24 120.1(7) . . ?
C26 C25 C24 119.6(6) . . ?
F26 C26 C25 117.4(6) . . ?
F26 C26 C21 119.2(6) . . ?
C25 C26 C21 123.4(6) . . ?
C7 O6 Hg1 140.5(7) . . ?
O6 C7 N8 126.1(11) . . ?
C7 N8 C81 123.1(9) . . ?
C7 N8 C82 120.9(8) . . ?
C81 N8 C82 116.0(8) . . ?

loop_
_geom_bond_atom_site_label_1
_geom_bond_atom_site_label_2
_geom_bond_distance
_geom_bond_site_symmetry_2
_geom_bond_publ_flag
Hg1 P1 2.442(2) . ?
Hg1 P1 2.442(2) 2_655 ?
Hg1 O6 2.553(6) 2_655 ?
Hg1 O6 2.553(6) . ?
W2 C2 1.990(9) . ?
W2 C4 2.001(9) . ?
W2 C1 2.002(9) . ?
W2 C3 2.036(9) . ?
W2 C5 2.049(9) . ?
W2 P1 2.544(2) . ?
C1 O1 1.188(9) . ?
C2 O2 1.155(9) . ?
C3 O3 1.156(8) . ?
C4 O4 1.174(9) . ?
C5 O5 1.152(9) . ?
P1 C11 1.845(7) . ?
P1 C21 1.847(7) . ?
C11 C12 1.373(10) . ?
C11 C16 1.379(10) . ?
C12 F12 1.356(8) . ?
C12 C13 1.379(10) . ?
C13 F13 1.330(8) . ?
C13 C14 1.382(10) . ?
C14 F14 1.339(7) . ?
C14 C15 1.375(10) . ?
C15 F15 1.350(8) . ?
C15 C16 1.382(9) . ?
C16 F16 1.355(8) . ?
C21 C22 1.394(8) . ?
C21 C26 1.405(9) . ?
C22 F22 1.355(7) . ?
C22 C23 1.368(10) . ?
C23 F23 1.344(8) . ?
C23 C24 1.362(10) . ?
C24 F24 1.344(8) . ?
C24 C25 1.385(10) . ?
C25 F25 1.341(7) . ?
C25 C26 1.366(10) . ?
C26 F26 1.345(7) . ?
O6 C7 1.202(10) . ?
C7 N8 1.308(10) . ?
N8 C81 1.454(9) . ?
N8 C82 1.455(11) . ?
